data_7002181
loop_
_publ_author_name
'Bennett, Martin A.'
'Bhargava, Suresh K.'
'Mirzadeh, Nedaossadat'
'Priv\'er, Steven H.'
'Wagler, J\"org'
'Willis, Anthony C.'

_publ_section_title
;
 Synthesis and interconversions of digold(i), tetragold(i), digold(ii),
 gold(i)--gold(iii) and digold(iii) complexes of fluorine-substituted
 aryl carbanions
;
_journal_issue 36
_journal_name_full 'Dalton Transactions'
_journal_page_first 7537
_journal_page_last 7551
_journal_paper_doi 10.1039/b906769h
_journal_year 2009
_chemical_compound_source ' from RMIT University '
_chemical_formula_moiety 'C36 H20 Au2 F8 P2, 2(Au0.02) '
_chemical_formula_sum 'C36 H20 Au2.04 F8 P2'
_chemical_formula_weight 1067.91
_space_group_IT_number 14
_symmetry_cell_setting monoclinic
_symmetry_space_group_name_Hall '-P 2yn'
_symmetry_space_group_name_H-M 'P 1 21/n 1'
_atom_sites_solution_hydrogens geom
_atom_sites_solution_primary direct
_audit_creation_date 06-02-08
_audit_creation_method CRYSTALS_ver_12.18
_audit_update_record
;
2006-02-09 - Preliminary Report on C36 H20 Au2 F8 P2
by Anthony C. Willis
for Neda Mirzadeh and Martin Bennett

2006-02-09 - passes checkcif tests with minor warnings
;
_cell_angle_alpha 90
_cell_angle_beta 99.839(2)
_cell_angle_gamma 90
_cell_formula_units_Z 4
_cell_length_a 12.7411(5)
_cell_length_b 12.9877(6)
_cell_length_c 19.6902(8)
_cell_measurement_reflns_used 335063
_cell_measurement_temperature 200
_cell_measurement_theta_max 27
_cell_measurement_theta_min 3
_cell_volume 3210.4(2)
_computing_cell_refinement 'Denzo/Scalepack '
_computing_data_collection 'COLLECT (Nonius BV, 1997)'
_computing_data_reduction 'Denzo/Scalepack (Otwinowski & Minor, 1996)'
_computing_molecular_graphics
;
ORTEP-II (Johnson 1976) in teXsan (MSC, 1992-1997)
;
_computing_publication_material 'CRYSTALS '
_computing_structure_refinement 'CRYSTALS (Watkin et al 2003)'
_computing_structure_solution 'SIR92 (Altomare et al, 1994)'
_diffrn_ambient_temperature 200
_diffrn_measured_fraction_theta_full 0.994
_diffrn_measured_fraction_theta_max 0.983
_diffrn_measurement_device_type 'Nonius KappaCCD'
_diffrn_measurement_method ' \f and \w scans with CCD '
_diffrn_radiation_monochromator graphite
_diffrn_radiation_type 'Mo K\a'
_diffrn_radiation_wavelength 0.71073
_diffrn_reflns_av_R_equivalents 0.077
_diffrn_reflns_limit_h_max 16
_diffrn_reflns_limit_h_min -16
_diffrn_reflns_limit_k_max 16
_diffrn_reflns_limit_k_min -16
_diffrn_reflns_limit_l_max 25
_diffrn_reflns_limit_l_min -25
_diffrn_reflns_number 38605
_diffrn_reflns_theta_full 25.189
_diffrn_reflns_theta_max 27.5
_diffrn_reflns_theta_min 2.621
_diffrn_standards_number 0
_exptl_absorpt_coefficient_mu 9.475
_exptl_absorpt_correction_T_max 0.124
_exptl_absorpt_correction_T_min 0.071
_exptl_absorpt_correction_type multi-scan
_exptl_absorpt_process_details
;
from symmetry-related measurements
Sortav (Blessing, 1995 & 1997)
;
_exptl_crystal_colour colourless
_exptl_crystal_density_diffrn 2.209
_exptl_crystal_density_meas ?
_exptl_crystal_description block
_exptl_crystal_F_000 1996.019
_exptl_crystal_size_max 0.34
_exptl_crystal_size_mid 0.31
_exptl_crystal_size_min 0.22
_refine_diff_density_max 1.50
_refine_diff_density_min -2.92
_refine_ls_extinction_method None
_refine_ls_goodness_of_fit_ref 1.0752
_refine_ls_hydrogen_treatment noref
_refine_ls_matrix_type full
_refine_ls_number_parameters 441
_refine_ls_number_reflns 4549
_refine_ls_number_restraints 12
_refine_ls_R_factor_all 0.0686
_refine_ls_R_factor_gt 0.0429
_refine_ls_shift/su_max 0.001198
_refine_ls_structure_factor_coef F
_refine_ls_weighting_details
;
Method, part 1, Chebychev polynomial, (Watkin, 1994, Prince, 1982)
[weight] = 1.0/[A~0~*T~0~(x)+A~1~*T~1~(x) ... +A~n-1~]*T~n-1~(x)]
where A~i~ are the Chebychev coefficients listed below and x= Fcalc/Fmax
Method = Robust Weighting (Prince, 1982)
W = [weight] * [1-(deltaF/6*sigmaF)^2^]^2^
A~i~ are:
10.6 -6.68 8.83
;
_refine_ls_weighting_scheme calc
_refine_ls_wR_factor_all 0.0529
_refine_ls_wR_factor_gt 0.0458
_refine_ls_wR_factor_ref 0.0458
_reflns_limit_h_max 16
_reflns_limit_h_min -16
_reflns_limit_k_max 16
_reflns_limit_k_min 0
_reflns_limit_l_max 25
_reflns_limit_l_min 0
_reflns_number_gt 4549
_reflns_number_total 7378
_reflns_threshold_expression I>3.0\s(I)
_oxford_diffrn_Wilson_B_factor 2.39
_oxford_diffrn_Wilson_scale 24.85
_oxford_refine_ls_scale 0.6291(12)
_oxford_structure_analysis_title '2061717 ben0508'
_cod_data_source_file b906769h.txt
_cod_data_source_block ben0508_prerae
_cod_depositor_comments
;
The following automatic conversions were performed:
'_symmetry_cell_setting' value 'Monoclinic' changed to 'monoclinic'
according to '/home/saulius/struct/CIF-dictionaries/cif_core.dic'
dictionary named 'cif_core.dic' version 2.4.1 from 2010-06-29.

Automatic conversion script
Id: cif_fix_enum 1527 2010-12-29 10:47:43Z saulius 
;
_cod_original_sg_symbol_Hall -P2yn
_cod_original_sg_symbol_H-M 'P 1 21/n 1 '
_cod_database_code 7002181

loop_
_symmetry_equiv_pos_as_xyz
x,y,z
-x,-y,-z
-x+1/2,y+1/2,-z+1/2
x+1/2,-y+1/2,z+1/2

loop_
_atom_site_label
_atom_site_type_symbol
_atom_site_fract_x
_atom_site_fract_y
_atom_site_fract_z
_atom_site_U_iso_or_equiv
_atom_site_occupancy
_atom_site_adp_type
_atom_site_refinement_flags_posn
_atom_site_refinement_flags_adp
_atom_site_refinement_flags_occupancy
_atom_site_disorder_assembly
_atom_site_disorder_group
_atom_site_attached_hydrogens
Au1 Au 0.523818(18) 0.67449(2) 0.826284(13) 0.0342 1.0000 Uani . . . . . .
Au2 Au 0.472159(19) 0.67421(2) 0.681189(13) 0.0351 1.0000 Uani . . . . . .
Au91 Au 0.4774(10) 0.9799(13) 0.6758(6) 0.0340 0.0191(8) Uiso . . P . . .
Au92 Au 0.5291(11) 0.9777(14) 0.8204(6) 0.0340 0.0189(8) Uiso . . P . . .
P1 P 0.67392(14) 0.76198(15) 0.81311(10) 0.0356 1.0000 Uani . . . . . .
P2 P 0.32214(14) 0.58521(16) 0.69398(10) 0.0363 1.0000 Uani . . . . . .
F113 F 0.5492(4) 0.7542(5) 0.5480(2) 0.0654 1.0000 Uani . . . . . .
F114 F 0.7078(5) 0.8778(5) 0.5265(3) 0.0721 1.0000 Uani . . . . . .
F115 F 0.8546(4) 0.9460(4) 0.6330(3) 0.0554 1.0000 Uani . . . . . .
F116 F 0.8416(4) 0.8903(4) 0.7616(2) 0.0555 1.0000 Uani . . . . . .
F213 F 0.4562(4) 0.5853(4) 0.9581(2) 0.0504 1.0000 Uani . . . . . .
F214 F 0.3050(4) 0.4511(4) 0.9805(2) 0.0509 1.0000 Uani . . . . . .
F215 F 0.1526(4) 0.3903(4) 0.8757(3) 0.0569 1.0000 Uani . . . . . .
F216 F 0.1512(4) 0.4613(4) 0.7480(2) 0.0567 1.0000 Uani . . . . . .
C111 C 0.6816(6) 0.7955(6) 0.7245(4) 0.0379 1.0000 Uani . . . . . .
C112 C 0.6042(6) 0.7593(5) 0.6693(4) 0.0358 1.0000 Uani . . . . . .
C113 C 0.6181(6) 0.7871(7) 0.6033(4) 0.0437 1.0000 Uani . . . . . .
C114 C 0.7001(7) 0.8502(7) 0.5910(4) 0.0469 1.0000 Uani . . . . . .
C115 C 0.7732(6) 0.8847(6) 0.6442(4) 0.0452 1.0000 Uani . . . . . .
C116 C 0.7650(6) 0.8569(6) 0.7095(4) 0.0397 1.0000 Uani . . . . . .
C121 C 0.6875(6) 0.8822(7) 0.8616(4) 0.0433 1.0000 Uani . U . . . .
C122 C 0.5944(7) 0.9384(7) 0.8594(5) 0.0536 1.0000 Uani . U . . . .
C123 C 0.5972(9) 1.0328(8) 0.8915(5) 0.0662 1.0000 Uani . U . . . .
C124 C 0.6927(10) 1.0729(8) 0.9262(6) 0.0730 1.0000 Uani . . . . . .
C125 C 0.7843(9) 1.0165(9) 0.9293(5) 0.0704 1.0000 Uani . . . . . .
C126 C 0.7827(7) 0.9225(8) 0.8969(4) 0.0523 1.0000 Uani . . . . . .
C131 C 0.7923(6) 0.6836(6) 0.8426(4) 0.0387 1.0000 Uani . . . . . .
C132 C 0.8215(6) 0.6668(6) 0.9127(4) 0.0439 1.0000 Uani . . . . . .
C133 C 0.9075(7) 0.6014(7) 0.9356(5) 0.0527 1.0000 Uani . . . . . .
C134 C 0.9599(7) 0.5533(7) 0.8901(5) 0.0558 1.0000 Uani . . . . . .
C135 C 0.9304(7) 0.5680(7) 0.8203(5) 0.0536 1.0000 Uani . . . . . .
C136 C 0.8455(6) 0.6347(7) 0.7959(4) 0.0432 1.0000 Uani . . . . . .
C211 C 0.3130(5) 0.5540(6) 0.7837(4) 0.0370 1.0000 Uani . . . . . .
C212 C 0.3932(5) 0.5877(6) 0.8383(4) 0.0346 1.0000 Uani . . . . . .
C213 C 0.3858(6) 0.5526(6) 0.9036(4) 0.0400 1.0000 Uani . . . . . .
C214 C 0.3077(6) 0.4872(6) 0.9174(4) 0.0399 1.0000 Uani . . . . . .
C215 C 0.2296(6) 0.4548(6) 0.8634(4) 0.0413 1.0000 Uani . . . . . .
C216 C 0.2325(6) 0.4916(6) 0.7984(4) 0.0400 1.0000 Uani . . . . . .
C221 C 0.3174(6) 0.4602(6) 0.6528(4) 0.0370 1.0000 Uani . . . . . .
C222 C 0.4127(7) 0.4102(6) 0.6561(4) 0.0467 1.0000 Uani . . . . . .
C223 C 0.4158(8) 0.3094(7) 0.6309(5) 0.0633 1.0000 Uani . . . . . .
C224 C 0.3246(8) 0.2599(7) 0.6031(5) 0.0565 1.0000 Uani . . . . . .
C225 C 0.2283(8) 0.3106(7) 0.5974(4) 0.0515 1.0000 Uani . . . . . .
C226 C 0.2237(6) 0.4107(7) 0.6210(4) 0.0464 1.0000 Uani . . . . . .
C231 C 0.2025(6) 0.6564(6) 0.6573(4) 0.0408 1.0000 Uani . . . . . .
C232 C 0.1784(7) 0.6661(7) 0.5857(4) 0.0468 1.0000 Uani . . . . . .
C233 C 0.0953(7) 0.7281(7) 0.5559(4) 0.0498 1.0000 Uani . . . . . .
C234 C 0.0370(6) 0.7824(6) 0.5970(5) 0.0474 1.0000 Uani . . . . . .
C235 C 0.0601(7) 0.7731(7) 0.6667(5) 0.0533 1.0000 Uani . . . . . .
C236 C 0.1442(7) 0.7100(7) 0.6984(4) 0.0464 1.0000 Uani . . . . . .
H1221 H 0.5253 0.9102 0.8347 0.0643 1.0000 Uiso R . . . . .
H1231 H 0.5299 1.0731 0.8897 0.0792 1.0000 Uiso R . . . . .
H1241 H 0.6945 1.1421 0.9486 0.0894 1.0000 Uiso R . . . . .
H1251 H 0.8528 1.0438 0.9554 0.0837 1.0000 Uiso R . . . . .
H1261 H 0.8504 0.8828 0.8986 0.0618 1.0000 Uiso R . . . . .
H1321 H 0.7818 0.7006 0.9463 0.0520 1.0000 Uiso R . . . . .
H1331 H 0.9307 0.5900 0.9862 0.0616 1.0000 Uiso R . . . . .
H1341 H 1.0210 0.5066 0.9076 0.0665 1.0000 Uiso R . . . . .
H1351 H 0.9689 0.5315 0.7872 0.0645 1.0000 Uiso R . . . . .
H1361 H 0.8236 0.6468 0.7453 0.0511 1.0000 Uiso R . . . . .
H2221 H 0.4804 0.4458 0.6765 0.0552 1.0000 Uiso R . . . . .
H2231 H 0.4859 0.2736 0.6335 0.0774 1.0000 Uiso R . . . . .
H2241 H 0.3273 0.1871 0.5868 0.0677 1.0000 Uiso R . . . . .
H2251 H 0.1612 0.2747 0.5760 0.0611 1.0000 Uiso R . . . . .
H2261 H 0.1539 0.4477 0.6154 0.0541 1.0000 Uiso R . . . . .
H2321 H 0.2215 0.6279 0.5559 0.0556 1.0000 Uiso R . . . . .
H2331 H 0.0772 0.7337 0.5046 0.0593 1.0000 Uiso R . . . . .
H2341 H -0.0222 0.8286 0.5754 0.0551 1.0000 Uiso R . . . . .
H2351 H 0.0167 0.8118 0.6959 0.0639 1.0000 Uiso R . . . . .
H2361 H 0.1612 0.7041 0.7497 0.0554 1.0000 Uiso R . . . . .

loop_
_atom_site_aniso_label
_atom_site_aniso_U_11
_atom_site_aniso_U_22
_atom_site_aniso_U_33
_atom_site_aniso_U_23
_atom_site_aniso_U_13
_atom_site_aniso_U_12
Au1 0.02580(16) 0.03334(19) 0.04195(16) -0.00006(11) 0.00121(12) -0.00193(11)
Au2 0.02741(17) 0.0335(2) 0.04254(16) -0.00015(12) 0.00069(12) -0.00245(11)
P1 0.0258(8) 0.0351(10) 0.0446(9) -0.0016(8) 0.0025(7) -0.0016(8)
P2 0.0245(8) 0.0367(10) 0.0458(10) -0.0024(8) 0.0004(7) -0.0009(8)
F113 0.073(4) 0.074(4) 0.043(2) -0.001(2) -0.006(2) -0.025(3)
F114 0.096(4) 0.075(4) 0.047(3) 0.002(3) 0.017(3) -0.035(3)
F115 0.048(3) 0.048(3) 0.073(3) 0.000(2) 0.020(2) -0.015(2)
F116 0.037(2) 0.074(4) 0.052(3) 0.001(2) 0.000(2) -0.021(2)
F213 0.051(3) 0.056(3) 0.040(2) 0.000(2) -0.002(2) -0.010(2)
F214 0.060(3) 0.046(3) 0.050(2) 0.006(2) 0.017(2) -0.003(2)
F215 0.051(3) 0.052(3) 0.073(3) -0.006(2) 0.027(2) -0.019(2)
F216 0.038(3) 0.068(4) 0.062(3) -0.007(3) 0.002(2) -0.019(2)
C111 0.028(3) 0.034(4) 0.049(4) 0.001(3) 0.000(3) 0.000(3)
C112 0.035(4) 0.022(3) 0.051(4) 0.003(3) 0.009(3) -0.003(3)
C113 0.039(4) 0.044(5) 0.046(4) 0.000(3) 0.003(3) -0.011(4)
C114 0.050(5) 0.051(5) 0.040(4) 0.004(3) 0.008(3) -0.007(4)
C115 0.039(4) 0.036(5) 0.062(5) 0.003(4) 0.010(4) -0.004(3)
C116 0.027(3) 0.036(4) 0.054(4) -0.008(3) 0.002(3) -0.003(3)
C121 0.036(4) 0.045(5) 0.049(4) 0.006(3) 0.009(3) -0.005(3)
C122 0.051(5) 0.042(5) 0.068(5) -0.006(4) 0.010(4) 0.005(4)
C123 0.069(6) 0.052(6) 0.078(6) -0.015(5) 0.011(5) 0.016(5)
C124 0.095(9) 0.047(6) 0.081(7) -0.018(5) 0.027(6) -0.004(6)
C125 0.067(7) 0.064(7) 0.079(6) -0.015(6) 0.006(5) -0.026(6)
C126 0.044(5) 0.058(6) 0.053(4) -0.010(4) 0.002(4) -0.013(4)
C131 0.032(4) 0.032(4) 0.050(4) 0.003(3) 0.001(3) 0.000(3)
C132 0.038(4) 0.042(5) 0.051(4) 0.008(4) 0.003(3) 0.000(4)
C133 0.052(5) 0.043(5) 0.059(5) 0.015(4) -0.002(4) 0.001(4)
C134 0.043(5) 0.038(5) 0.085(6) 0.016(4) 0.007(4) 0.005(4)
C135 0.041(4) 0.040(5) 0.079(6) 0.000(4) 0.012(4) 0.012(4)
C136 0.041(4) 0.036(4) 0.050(4) -0.001(3) 0.002(3) 0.009(4)
C211 0.025(3) 0.030(4) 0.054(4) -0.004(3) 0.003(3) 0.001(3)
C212 0.029(3) 0.028(4) 0.046(4) 0.000(3) 0.004(3) -0.003(3)
C213 0.034(4) 0.034(4) 0.049(4) -0.004(3) 0.001(3) -0.002(3)
C214 0.037(4) 0.035(4) 0.048(4) 0.000(3) 0.010(3) 0.004(3)
C215 0.036(4) 0.031(4) 0.060(4) -0.007(3) 0.016(3) -0.004(3)
C216 0.025(3) 0.045(5) 0.049(4) -0.006(3) 0.004(3) -0.003(3)
C221 0.032(4) 0.038(4) 0.041(3) -0.003(3) 0.005(3) -0.002(3)
C222 0.044(4) 0.037(4) 0.057(4) 0.000(3) 0.003(4) 0.004(4)
C223 0.062(6) 0.047(6) 0.085(6) -0.008(5) 0.023(5) 0.019(5)
C224 0.074(6) 0.033(5) 0.063(5) -0.002(4) 0.010(5) -0.003(4)
C225 0.063(6) 0.039(5) 0.050(4) -0.004(4) 0.004(4) -0.011(4)
C226 0.032(4) 0.044(5) 0.059(5) -0.003(4) -0.003(3) -0.009(4)
C231 0.032(4) 0.028(4) 0.060(4) 0.003(3) 0.001(3) -0.005(3)
C232 0.043(4) 0.048(5) 0.048(4) -0.001(4) 0.004(3) -0.001(4)
C233 0.045(5) 0.049(5) 0.055(4) 0.008(4) 0.006(4) 0.003(4)
C234 0.034(4) 0.035(4) 0.069(5) 0.009(4) -0.004(4) 0.001(3)
C235 0.048(5) 0.044(5) 0.067(5) 0.001(4) 0.009(4) 0.005(4)
C236 0.041(4) 0.041(5) 0.056(5) 0.000(4) 0.006(4) 0.010(4)

loop_
_atom_type_symbol
_atom_type_scat_dispersion_real
_atom_type_scat_dispersion_imag
_atom_type_scat_Cromer_Mann_a1
_atom_type_scat_Cromer_Mann_b1
_atom_type_scat_Cromer_Mann_a2
_atom_type_scat_Cromer_Mann_b2
_atom_type_scat_Cromer_Mann_a3
_atom_type_scat_Cromer_Mann_b3
_atom_type_scat_Cromer_Mann_a4
_atom_type_scat_Cromer_Mann_b4
_atom_type_scat_Cromer_Mann_c
_atom_type_scat_source
C 0.0033 0.0016 2.3100 20.8439 1.0200 10.2075 1.5886 0.5687 0.8650 51.6512 0.2156 'International Tables Vol C 4.2.6.8 and 6.1.1.4'
H 0.0000 0.0000 0.4930 10.5109 0.3229 26.1257 0.1402 3.1424 0.0408 57.7998 0.0030 'International Tables Vol C 4.2.6.8 and 6.1.1.4'
Au -2.0133 8.8022 16.8819 0.4611 18.5913 8.6216 25.5582 1.4826 5.8600 36.3956 12.0658 'International Tables Vol C 4.2.6.8 and 6.1.1.4'
F 0.0171 0.0103 3.5392 10.2825 2.6412 4.2944 1.5170 0.2615 1.0243 26.1476 0.2776 'International Tables Vol C 4.2.6.8 and 6.1.1.4'
P 0.1023 0.0942 6.4345 1.9067 4.1791 27.1570 1.7800 0.5260 1.4908 68.1645 1.1149 'International Tables Vol C 4.2.6.8 and 6.1.1.4'

loop_
_geom_angle_atom_site_label_1
_geom_angle_site_symmetry_1
_geom_angle_atom_site_label_2
_geom_angle_site_symmetry_2
_geom_angle_atom_site_label_3
_geom_angle_site_symmetry_3
_geom_angle
_geom_angle_publ_flag
Au2 . Au1 . P1 . 86.58(5) yes
Au2 . Au1 . C212 . 93.6(2) yes
P1 . Au1 . C212 . 176.7(2) yes
Au1 . Au2 . P2 . 86.78(5) yes
Au1 . Au2 . C112 . 93.5(2) yes
P2 . Au2 . C112 . 177.9(2) yes
Au1 . P1 . C111 . 114.4(2) yes
Au1 . P1 . C121 . 112.0(2) yes
C111 . P1 . C121 . 106.4(4) yes
Au1 . P1 . C131 . 110.4(3) yes
C111 . P1 . C131 . 105.2(3) yes
C121 . P1 . C131 . 108.1(4) yes
Au2 . P2 . C211 . 114.2(2) yes
Au2 . P2 . C221 . 111.6(2) yes
C211 . P2 . C221 . 103.3(3) yes
Au2 . P2 . C231 . 111.0(2) yes
C211 . P2 . C231 . 107.9(3) yes
C221 . P2 . C231 . 108.4(3) yes
P1 . C111 . C112 . 120.8(5) yes
P1 . C111 . C116 . 120.4(6) yes
C112 . C111 . C116 . 118.8(7) yes
C111 . C112 . Au2 . 124.4(5) yes
C111 . C112 . C113 . 116.6(6) yes
Au2 . C112 . C113 . 118.9(5) yes
C112 . C113 . F113 . 120.3(7) yes
C112 . C113 . C114 . 122.6(7) yes
F113 . C113 . C114 . 117.1(7) yes
C113 . C114 . F114 . 120.3(7) yes
C113 . C114 . C115 . 120.1(7) yes
F114 . C114 . C115 . 119.5(8) yes
F115 . C115 . C114 . 120.8(7) yes
F115 . C115 . C116 . 119.8(7) yes
C114 . C115 . C116 . 119.4(7) yes
F116 . C116 . C111 . 119.7(7) yes
F116 . C116 . C115 . 117.9(7) yes
C111 . C116 . C115 . 122.4(7) yes
P1 . C121 . C122 . 115.5(6) yes
P1 . C121 . C126 . 125.4(7) yes
C122 . C121 . C126 . 119.0(9) yes
C121 . C122 . C123 . 120.0(9) yes
C121 . C122 . H1221 . 120.0 no
C123 . C122 . H1221 . 120.0 no
C122 . C123 . C124 . 120.7(10) yes
C122 . C123 . H1231 . 119.7 no
C124 . C123 . H1231 . 119.6 no
C123 . C124 . C125 . 119.3(10) yes
C123 . C124 . H1241 . 120.4 no
C125 . C124 . H1241 . 120.3 no
C124 . C125 . C126 . 120.6(10) yes
C124 . C125 . H1251 . 119.7 no
C126 . C125 . H1251 . 119.7 no
C121 . C126 . C125 . 120.5(9) yes
C121 . C126 . H1261 . 119.8 no
C125 . C126 . H1261 . 119.8 no
P1 . C131 . C132 . 118.1(6) yes
P1 . C131 . C136 . 120.9(6) yes
C132 . C131 . C136 . 120.8(7) yes
C131 . C132 . C133 . 118.6(8) yes
C131 . C132 . H1321 . 120.7 no
C133 . C132 . H1321 . 120.7 no
C132 . C133 . C134 . 120.9(8) yes
C132 . C133 . H1331 . 119.6 no
C134 . C133 . H1331 . 119.6 no
C133 . C134 . C135 . 121.0(8) yes
C133 . C134 . H1341 . 119.5 no
C135 . C134 . H1341 . 119.5 no
C134 . C135 . C136 . 119.4(8) yes
C134 . C135 . H1351 . 120.3 no
C136 . C135 . H1351 . 120.3 no
C135 . C136 . C131 . 119.3(8) yes
C135 . C136 . H1361 . 120.3 no
C131 . C136 . H1361 . 120.3 no
P2 . C211 . C212 . 120.3(5) yes
P2 . C211 . C216 . 120.2(6) yes
C212 . C211 . C216 . 119.3(7) yes
C211 . C212 . Au1 . 125.0(5) yes
C211 . C212 . C213 . 116.6(6) yes
Au1 . C212 . C213 . 118.2(5) yes
F213 . C213 . C212 . 119.7(6) yes
F213 . C213 . C214 . 116.6(7) yes
C212 . C213 . C214 . 123.7(7) yes
F214 . C214 . C213 . 122.5(7) yes
F214 . C214 . C215 . 118.4(7) yes
C213 . C214 . C215 . 119.1(7) yes
C214 . C215 . F215 . 120.0(7) yes
C214 . C215 . C216 . 118.5(7) yes
F215 . C215 . C216 . 121.5(7) yes
F216 . C216 . C211 . 121.2(7) yes
F216 . C216 . C215 . 116.1(6) yes
C211 . C216 . C215 . 122.7(7) yes
P2 . C221 . C222 . 116.3(6) yes
P2 . C221 . C226 . 124.8(6) yes
C222 . C221 . C226 . 118.9(7) yes
C221 . C222 . C223 . 120.3(8) yes
C221 . C222 . H2221 . 119.9 no
C223 . C222 . H2221 . 119.9 no
C222 . C223 . C224 . 120.7(9) yes
C222 . C223 . H2231 . 119.7 no
C224 . C223 . H2231 . 119.7 no
C223 . C224 . C225 . 119.7(9) yes
C223 . C224 . H2241 . 120.2 no
C225 . C224 . H2241 . 120.2 no
C224 . C225 . C226 . 120.5(9) yes
C224 . C225 . H2251 . 119.7 no
C226 . C225 . H2251 . 119.8 no
C221 . C226 . C225 . 119.9(8) yes
C221 . C226 . H2261 . 120.1 no
C225 . C226 . H2261 . 120.1 no
P2 . C231 . C232 . 118.1(6) yes
P2 . C231 . C236 . 121.4(6) yes
C232 . C231 . C236 . 120.0(8) yes
C231 . C232 . C233 . 120.2(8) yes
C231 . C232 . H2321 . 119.9 no
C233 . C232 . H2321 . 119.9 no
C232 . C233 . C234 . 120.0(8) yes
C232 . C233 . H2331 . 120.0 no
C234 . C233 . H2331 . 120.0 no
C233 . C234 . C235 . 120.0(8) yes
C233 . C234 . H2341 . 120.0 no
C235 . C234 . H2341 . 120.0 no
C234 . C235 . C236 . 121.1(8) yes
C234 . C235 . H2351 . 119.4 no
C236 . C235 . H2351 . 119.4 no
C235 . C236 . C231 . 118.6(8) yes
C235 . C236 . H2361 . 120.7 no
C231 . C236 . H2361 . 120.7 no

loop_
_geom_bond_atom_site_label_1
_geom_bond_site_symmetry_1
_geom_bond_atom_site_label_2
_geom_bond_site_symmetry_2
_geom_bond_distance
_geom_bond_publ_flag
Au1 . Au2 . 2.8201(4) yes
Au1 . P1 . 2.2772(19) yes
Au1 . C212 . 2.057(7) yes
Au2 . P2 . 2.2842(19) yes
Au2 . C112 . 2.059(7) yes
Au91 . Au92 . 2.811(18) no
P1 . C111 . 1.817(8) yes
P1 . C121 . 1.823(9) yes
P1 . C131 . 1.831(8) yes
P2 . C211 . 1.836(8) yes
P2 . C221 . 1.811(8) yes
P2 . C231 . 1.823(8) yes
F113 . C113 . 1.346(9) yes
F114 . C114 . 1.340(9) yes
F115 . C115 . 1.355(9) yes
F116 . C116 . 1.361(8) yes
F213 . C213 . 1.343(8) yes
F214 . C214 . 1.334(8) yes
F215 . C215 . 1.343(8) yes
F216 . C216 . 1.365(8) yes
C111 . C112 . 1.417(10) yes
C111 . C116 . 1.400(10) yes
C112 . C113 . 1.388(10) yes
C113 . C114 . 1.381(11) yes
C114 . C115 . 1.354(12) yes
C115 . C116 . 1.356(11) yes
C121 . C122 . 1.387(12) yes
C121 . C126 . 1.392(11) yes
C122 . C123 . 1.377(13) yes
C122 . H1221 . 1.000 no
C123 . C124 . 1.391(15) yes
C123 . H1231 . 1.000 no
C124 . C125 . 1.370(16) yes
C124 . H1241 . 1.000 no
C125 . C126 . 1.376(14) yes
C125 . H1251 . 1.000 no
C126 . H1261 . 1.000 no
C131 . C132 . 1.384(11) yes
C131 . C136 . 1.386(11) yes
C132 . C133 . 1.399(12) yes
C132 . H1321 . 1.000 no
C133 . C134 . 1.359(13) yes
C133 . H1331 . 1.000 no
C134 . C135 . 1.374(13) yes
C134 . H1341 . 1.000 no
C135 . C136 . 1.405(11) yes
C135 . H1351 . 1.000 no
C136 . H1361 . 1.000 no
C211 . C212 . 1.419(10) yes
C211 . C216 . 1.376(10) yes
C212 . C213 . 1.383(10) yes
C213 . C214 . 1.370(10) yes
C214 . C215 . 1.391(11) yes
C215 . C216 . 1.374(11) yes
C221 . C222 . 1.368(11) yes
C221 . C226 . 1.406(10) yes
C222 . C223 . 1.404(12) yes
C222 . H2221 . 1.000 no
C223 . C224 . 1.359(14) yes
C223 . H2231 . 1.000 no
C224 . C225 . 1.380(13) yes
C224 . H2241 . 1.000 no
C225 . C226 . 1.386(12) yes
C225 . H2251 . 1.000 no
C226 . H2261 . 1.000 no
C231 . C232 . 1.395(11) yes
C231 . C236 . 1.378(11) yes
C232 . C233 . 1.379(12) yes
C232 . H2321 . 1.000 no
C233 . C234 . 1.381(12) yes
C233 . H2331 . 1.000 no
C234 . C235 . 1.359(12) yes
C234 . H2341 . 1.000 no
C235 . C236 . 1.407(12) yes
C235 . H2351 . 1.000 no
C236 . H2361 . 1.000 no

loop_
_geom_contact_atom_site_label_1
_geom_contact_atom_site_label_2
_geom_contact_distance
_geom_contact_site_symmetry_1
_geom_contact_site_symmetry_2
_geom_contact_publ_flag
Au1 F115 3.380(5) . 3_646 no
F113 C133 3.21(1) . 4_464 no
F114 F214 2.770(8) . 4_564 no
F114 C224 3.09(1) . 2_666 no
F114 C214 3.20(1) . 4_564 no
F115 F214 3.249(7) . 4_564 no
F115 C234 3.31(1) . 1_655 no
F115 C235 3.43(1) . 1_655 no
F213 F213 2.872(9) . 2_667 no
F213 F214 3.112(7) . 2_667 no
F213 C234 3.24(1) . 4_565 no
F213 C233 3.40(1) . 4_565 no
F213 C213 3.578(9) . 2_667 no
F214 C132 3.24(1) . 2_667 no
F214 C233 3.29(1) . 3_546 no
F214 C133 3.47(1) . 2_667 no
F214 C234 3.50(1) . 3_546 no
F215 C134 3.29(1) . 1_455 no
F216 C122 3.477(9) . 3_546 no
C214 C234 3.36(1) . 3_546 no
C214 C233 3.59(1) . 3_546 no

loop_
_geom_torsion_atom_site_label_1
_geom_torsion_atom_site_label_2
_geom_torsion_atom_site_label_3
_geom_torsion_atom_site_label_4
_geom_torsion_site_symmetry_1
_geom_torsion_site_symmetry_2
_geom_torsion_site_symmetry_3
_geom_torsion_site_symmetry_4
_geom_torsion
_geom_torsion_publ_flag
Au1 Au2 P2 C211 . . . . -3.0(3) no
Au1 Au2 P2 C221 . . . . -119.7(3) no
Au1 Au2 P2 C231 . . . . 119.2(3) no
Au1 Au2 C112 C111 . . . . -0.0(6) no
Au1 Au2 C112 C113 . . . . -177.6(6) no
Au1 P1 C111 C112 . . . . -6.1(7) no
Au1 P1 C111 C116 . . . . 174.5(6) no
Au1 P1 C121 C122 . . . . -41.7(8) no
Au1 P1 C121 C126 . . . . 141.4(7) no
Au1 P1 C131 C132 . . . . -71.0(6) no
Au1 P1 C131 C136 . . . . 103.2(7) no
Au1 C212 C211 P2 . . . . 1.2(9) no
Au1 C212 C211 C216 . . . . 176.6(6) no
Au1 C212 C213 F213 . . . . 8(1) no
Au1 C212 C213 C214 . . . . -174.3(6) no
Au2 Au1 P1 C111 . . . . 4.5(3) no
Au2 Au1 P1 C121 . . . . 125.6(3) no
Au2 Au1 P1 C131 . . . . -113.9(3) no
Au2 Au1 C212 C211 . . . . -2.9(6) no
Au2 Au1 C212 C213 . . . . 172.1(6) no
Au2 P2 C211 C212 . . . . 2.1(7) no
Au2 P2 C211 C216 . . . . -173.3(5) no
Au2 P2 C221 C222 . . . . 36.5(7) no
Au2 P2 C221 C226 . . . . -146.3(6) no
Au2 P2 C231 C232 . . . . 70.0(7) no
Au2 P2 C231 C236 . . . . -102.1(7) no
Au2 C112 C111 P1 . . . . 3.7(9) no
Au2 C112 C111 C116 . . . . -176.9(6) no
Au2 C112 C113 F113 . . . . -3(1) no
Au2 C112 C113 C114 . . . . 175.2(7) no
P1 Au1 Au2 P2 . . . . 179.54(7) no
P1 Au1 Au2 C112 . . . . -2.5(2) no
P1 C111 C112 C113 . . . . -178.6(6) no
P1 C111 C116 F116 . . . . 1(1) no
P1 C111 C116 C115 . . . . -179.3(6) no
P1 C121 C122 C123 . . . . -176.8(8) no
P1 C121 C126 C125 . . . . 177.0(7) no
P1 C131 C132 C133 . . . . 175.7(6) no
P1 C131 C136 C135 . . . . -174.5(6) no
P2 Au2 Au1 C212 . . . . 2.9(2) no
P2 C211 C212 C213 . . . . -173.9(6) no
P2 C211 C216 F216 . . . . -8(1) no
P2 C211 C216 C215 . . . . 171.2(6) no
P2 C221 C222 C223 . . . . 174.5(7) no
P2 C221 C226 C225 . . . . -173.3(6) no
P2 C231 C232 C233 . . . . -173.2(7) no
P2 C231 C236 C235 . . . . 172.6(7) no
F113 C113 C112 C111 . . . . 178.7(7) no
F113 C113 C114 F114 . . . . 1(1) no
F113 C113 C114 C115 . . . . -178.9(8) no
F114 C114 C113 C112 . . . . -177.6(8) no
F114 C114 C115 F115 . . . . -1(1) no
F114 C114 C115 C116 . . . . 179.8(8) no
F115 C115 C114 C113 . . . . 179.5(8) no
F115 C115 C116 F116 . . . . -2(1) no
F115 C115 C116 C111 . . . . 178.7(7) no
F116 C116 C111 C112 . . . . -178.4(7) no
F116 C116 C115 C114 . . . . 178.0(7) no
F213 C213 C212 C211 . . . . -176.9(7) no
F213 C213 C214 F214 . . . . -5(1) no
F213 C213 C214 C215 . . . . 176.9(7) no
F214 C214 C213 C212 . . . . 177.1(7) no
F214 C214 C215 F215 . . . . 1(1) no
F214 C214 C215 C216 . . . . -179.8(7) no
F215 C215 C214 C213 . . . . 179.7(7) no
F215 C215 C216 F216 . . . . 2(1) no
F215 C215 C216 C211 . . . . -177.0(7) no
F216 C216 C211 C212 . . . . 177.0(7) no
F216 C216 C215 C214 . . . . -176.9(7) no
C111 P1 C121 C122 . . . . 84.0(7) no
C111 P1 C121 C126 . . . . -93.0(8) no
C111 P1 C131 C132 . . . . 165.1(6) no
C111 P1 C131 C136 . . . . -20.7(8) no
C111 C112 C113 C114 . . . . -3(1) no
C111 C116 C115 C114 . . . . -2(1) no
C112 Au2 Au1 C212 . . . . -179.2(3) no
C112 C111 P1 C121 . . . . -130.3(6) no
C112 C111 P1 C131 . . . . 115.2(6) no
C112 C111 C116 C115 . . . . 1(1) no
C112 C113 C114 C115 . . . . 2(1) no
C113 C112 C111 C116 . . . . 1(1) no
C113 C114 C115 C116 . . . . -0(1) no
C116 C111 P1 C121 . . . . 50.4(7) no
C116 C111 P1 C131 . . . . -64.2(7) no
C121 P1 C131 C132 . . . . 51.8(7) no
C121 P1 C131 C136 . . . . -134.0(7) no
C121 C122 C123 C124 . . . . 0(2) no
C121 C126 C125 C124 . . . . -1(2) no
C122 C121 P1 C131 . . . . -163.6(7) no
C122 C121 C126 C125 . . . . 0(1) no
C122 C123 C124 C125 . . . . -1(2) no
C123 C122 C121 C126 . . . . 0(1) no
C123 C124 C125 C126 . . . . 2(2) no
C126 C121 P1 C131 . . . . 19.5(9) no
C131 C132 C133 C134 . . . . -2(1) no
C131 C136 C135 C134 . . . . -1(1) no
C132 C131 C136 C135 . . . . -0(1) no
C132 C133 C134 C135 . . . . 0(1) no
C133 C132 C131 C136 . . . . 2(1) no
C133 C134 C135 C136 . . . . 1(1) no
C211 P2 C221 C222 . . . . -86.7(7) no
C211 P2 C221 C226 . . . . 90.6(7) no
C211 P2 C231 C232 . . . . -164.2(6) no
C211 P2 C231 C236 . . . . 23.7(8) no
C211 C212 C213 C214 . . . . 1(1) no
C211 C216 C215 C214 . . . . 4(1) no
C212 C211 P2 C221 . . . . 123.5(6) no
C212 C211 P2 C231 . . . . -121.8(6) no
C212 C211 C216 C215 . . . . -4(1) no
C212 C213 C214 C215 . . . . -1(1) no
C213 C212 C211 C216 . . . . 1(1) no
C213 C214 C215 C216 . . . . -1(1) no
C216 C211 P2 C221 . . . . -51.9(7) no
C216 C211 P2 C231 . . . . 62.8(7) no
C221 P2 C231 C232 . . . . -53.0(8) no
C221 P2 C231 C236 . . . . 134.9(7) no
C221 C222 C223 C224 . . . . -0(1) no
C221 C226 C225 C224 . . . . -2(1) no
C222 C221 P2 C231 . . . . 159.1(6) no
C222 C221 C226 C225 . . . . 4(1) no
C222 C223 C224 C225 . . . . 2(2) no
C223 C222 C221 C226 . . . . -3(1) no
C223 C224 C225 C226 . . . . -1(1) no
C226 C221 P2 C231 . . . . -23.7(8) no
C231 C232 C233 C234 . . . . 1(1) no
C231 C236 C235 C234 . . . . -1(1) no
C232 C231 C236 C235 . . . . 1(1) no
C232 C233 C234 C235 . . . . -1(1) no
C233 C232 C231 C236 . . . . -1(1) no
C233 C234 C235 C236 . . . . 1(1) no
